data_4032099
loop_
_publ_author_name
'Shi, Yong'
'Jiang, Xiao-Ling'
'Tian, Wei-Sheng'

_publ_section_title
;
 Synthesis of 12,12'-azo-13,13'-diepi-Ritterazine N.
;
_journal_issue 1
_journal_name_full 'The Journal of organic chemistry'
_journal_page_first 269
_journal_page_last 275
_journal_paper_doi 10.1021/acs.joc.6b02391
_journal_volume 82
_journal_year 2017
_chemical_absolute_configuration ad
_chemical_formula_sum 'C55.5 H81 N2 O8.5'
_chemical_formula_weight 912.22
_chemical_name_systematic
; 
 ? 
;
_space_group_IT_number 5
_symmetry_cell_setting monoclinic
_symmetry_space_group_name_Hall 'C 2y'
_symmetry_space_group_name_H-M 'C 1 2 1'
_atom_sites_solution_hydrogens geom
_atom_sites_solution_primary direct
_atom_sites_solution_secondary difmap
_audit_creation_method SHELXL-97
_cell_angle_alpha 90.00
_cell_angle_beta 112.568(3)
_cell_angle_gamma 90.00
_cell_formula_units_Z 4
_cell_length_a 25.807(3)
_cell_length_b 16.852(3)
_cell_length_c 13.0310(14)
_cell_measurement_reflns_used 4922
_cell_measurement_temperature 293(2)
_cell_measurement_theta_max 45.847
_cell_measurement_theta_min 4.965
_cell_volume 5233.2(13)
_computing_cell_refinement 'Bruker SMART'
_computing_data_collection 'Bruker SMART'
_computing_data_reduction 'Bruker SHELXTL'
_computing_molecular_graphics 'Bruker SHELXTL'
_computing_publication_material 'Bruker SHELXTL'
_computing_structure_refinement 'SHELXL-97 (Sheldrick, 1997)'
_computing_structure_solution 'SHELXS-97 (Sheldrick, 1990)'
_diffrn_ambient_temperature 293(2)
_diffrn_measured_fraction_theta_full 0.998
_diffrn_measured_fraction_theta_max 0.998
_diffrn_measurement_device_type 'CCD area detector'
_diffrn_measurement_method 'phi and omega scans'
_diffrn_radiation_monochromator graphite
_diffrn_radiation_source 'fine-focus sealed tube'
_diffrn_radiation_type MoK\a
_diffrn_radiation_wavelength 0.71073
_diffrn_reflns_av_R_equivalents 0.0498
_diffrn_reflns_av_sigmaI/netI 0.0836
_diffrn_reflns_limit_h_max 24
_diffrn_reflns_limit_h_min -31
_diffrn_reflns_limit_k_max 20
_diffrn_reflns_limit_k_min -20
_diffrn_reflns_limit_l_max 15
_diffrn_reflns_limit_l_min -13
_diffrn_reflns_number 14855
_diffrn_reflns_theta_full 25.50
_diffrn_reflns_theta_max 25.50
_diffrn_reflns_theta_min 1.69
_exptl_absorpt_coefficient_mu 0.077
_exptl_absorpt_correction_T_max 1.00000
_exptl_absorpt_correction_T_min 0.07710
_exptl_absorpt_correction_type empirical
_exptl_absorpt_process_details sadabs
_exptl_crystal_colour colorless
_exptl_crystal_density_diffrn 1.158
_exptl_crystal_density_method 'not measured'
_exptl_crystal_description prismatic
_exptl_crystal_F_000 1984
_exptl_crystal_size_max 0.231
_exptl_crystal_size_mid 0.189
_exptl_crystal_size_min 0.121
_refine_diff_density_max 0.565
_refine_diff_density_min -0.273
_refine_diff_density_rms 0.077
_refine_ls_abs_structure_details 'Flack H D (1983), Acta Cryst. A39, 876-881'
_refine_ls_abs_structure_Flack -0.7(12)
_refine_ls_extinction_coef 0.0039(6)
_refine_ls_extinction_expression Fc^*^=kFc[1+0.001xFc^2^\l^3^/sin(2\q)]^-1/4^
_refine_ls_extinction_method SHELXL
_refine_ls_goodness_of_fit_ref 1.015
_refine_ls_hydrogen_treatment constr
_refine_ls_matrix_type full
_refine_ls_number_parameters 608
_refine_ls_number_reflns 9343
_refine_ls_number_restraints 13
_refine_ls_restrained_S_all 1.020
_refine_ls_R_factor_all 0.0817
_refine_ls_R_factor_gt 0.0666
_refine_ls_shift/su_max 0.000
_refine_ls_shift/su_mean 0.000
_refine_ls_structure_factor_coef Fsqd
_refine_ls_weighting_details 'calc w=1/[\s^2^(Fo^2^)+(0.1165P)^2^+0.0000P] where P=(Fo^2^+2Fc^2^)/3'
_refine_ls_weighting_scheme calc
_refine_ls_wR_factor_gt 0.1738
_refine_ls_wR_factor_ref 0.1878
_reflns_number_gt 7248
_reflns_number_total 9343
_reflns_threshold_expression >2sigma(I)
_cod_data_source_file jo6b02391_si_002.cif
_cod_data_source_block cd213175
_cod_depositor_comments
;
The following automatic conversions were performed:

'_symmetry_cell_setting' value 'Monoclinic' changed to 'monoclinic'
according to
/usr/data/users/saulius/crontab/automatic-downloads/rss-feeds/ACS/lib/dictionaries/cif_core.dic
dictionary named 'cif_core.dic' version 2.4.2 from 2011-04-26.

Automatic conversion script
Id: cif_fix_values 4268 2015-11-12 08:31:59Z antanas 

 Adding full bibliography for 4032099.cif.
;
_cod_original_cell_volume 5233.3(11)
_cod_original_sg_symbol_H-M C2
_cod_original_formula_sum 'C55.50 H81 N2 O8.50'
_cod_database_code 4032099

loop_
_symmetry_equiv_pos_as_xyz
'x, y, z'
'-x, y, -z'
'x+1/2, y+1/2, z'
'-x+1/2, y+1/2, -z'

loop_
_atom_site_label
_atom_site_type_symbol
_atom_site_fract_x
_atom_site_fract_y
_atom_site_fract_z
_atom_site_U_iso_or_equiv
_atom_site_adp_type
_atom_site_occupancy
_atom_site_symmetry_multiplicity
_atom_site_calc_flag
_atom_site_refinement_flags
N1 N 0.90210(13) -0.12394(19) 0.2898(3) 0.0662(8) Uani 1 1 d .
N1' N 0.63451(13) 0.73932(18) 0.7153(3) 0.0633(8) Uani 1 1 d .
O1 O 0.83757(17) 0.1544(3) -0.3226(3) 0.1144(14) Uani 1 1 d .
O2 O 0.86397(11) -0.11671(15) 0.34663(19) 0.0651(7) Uani 1 1 d .
O3 O 0.69288(10) -0.03605(16) 0.1396(2) 0.0640(6) Uani 1 1 d .
O4 O 0.65383(12) -0.04988(18) 0.2732(3) 0.0770(8) Uani 1 1 d .
O5 O 0.5000 0.8183(7) 0.5000 0.197(4) Uani 1 2 d S
O1' O 0.65111(17) 1.2402(2) 0.9260(3) 0.0994(10) Uani 1 1 d .
O2' O 0.67483(11) 0.71168(14) 0.6713(2) 0.0630(6) Uani 1 1 d .
O3' O 0.82912(9) 0.85464(14) 0.76376(18) 0.0534(5) Uani 1 1 d .
O4' O 0.88045(9) 0.76900(15) 0.6985(2) 0.0598(6) Uani 1 1 d .
C1 C 0.90313(15) 0.0384(3) -0.0895(3) 0.0655(9) Uani 1 1 d .
H1A H 0.9380 0.0104 -0.0505 0.079 Uiso 1 1 calc R
H1B H 0.8757 -0.0003 -0.1332 0.079 Uiso 1 1 calc R
C2 C 0.91249(17) 0.0993(3) -0.1686(4) 0.0755(11) Uani 1 1 d .
H2A H 0.9441 0.1331 -0.1274 0.091 Uiso 1 1 calc R
H2B H 0.9212 0.0718 -0.2254 0.091 Uiso 1 1 calc R
C3 C 0.86139(19) 0.1488(3) -0.2220(4) 0.0741(11) Uani 1 1 d .
C4 C 0.83887(18) 0.1877(3) -0.1433(3) 0.0695(10) Uani 1 1 d .
H4A H 0.8037 0.2141 -0.1854 0.083 Uiso 1 1 calc R
H4B H 0.8653 0.2274 -0.0991 0.083 Uiso 1 1 calc R
C5 C 0.82961(13) 0.1252(2) -0.0668(3) 0.0499(7) Uani 1 1 d .
H5A H 0.8020 0.0880 -0.1157 0.060 Uiso 1 1 calc R
C6 C 0.80315(15) 0.15961(19) 0.0102(3) 0.0543(8) Uani 1 1 d .
H6A H 0.7696 0.1890 -0.0337 0.065 Uiso 1 1 calc R
H6B H 0.8293 0.1964 0.0616 0.065 Uiso 1 1 calc R
C7 C 0.78768(14) 0.0952(2) 0.0762(3) 0.0516(7) Uani 1 1 d .
H7A H 0.7755 0.1199 0.1303 0.062 Uiso 1 1 calc R
H7B H 0.7568 0.0640 0.0261 0.062 Uiso 1 1 calc R
C8 C 0.83735(12) 0.04123(18) 0.1355(2) 0.0451(7) Uani 1 1 d .
H8 H 0.8659 0.0729 0.1927 0.054 Uiso 1 1 calc R
C9 C 0.86369(12) 0.00982(19) 0.0551(3) 0.0480(7) Uani 1 1 d .
H9 H 0.8336 -0.0185 -0.0036 0.058 Uiso 1 1 calc R
C10 C 0.88279(13) 0.0752(2) -0.0031(3) 0.0543(8) Uani 1 1 d .
C11 C 0.90619(16) -0.0550(3) 0.1223(4) 0.0711(10) Uani 1 1 d .
H11A H 0.9072 -0.0990 0.0751 0.085 Uiso 1 1 calc R
H11B H 0.9437 -0.0333 0.1583 0.085 Uiso 1 1 calc R
C12 C 0.88252(14) -0.0794(2) 0.2046(3) 0.0585(8) Uani 1 1 d .
C13 C 0.83284(15) -0.04013(19) 0.3103(3) 0.0534(8) Uani 1 1 d .
C14 C 0.82933(13) -0.03605(18) 0.1906(2) 0.0474(7) Uani 1 1 d .
C15 C 0.77739(14) -0.0874(2) 0.1242(3) 0.0526(7) Uani 1 1 d .
H15A H 0.7574 -0.0647 0.0512 0.063 Uiso 1 1 calc R
H15B H 0.7889 -0.1409 0.1150 0.063 Uiso 1 1 calc R
C16 C 0.74006(14) -0.0888(2) 0.1898(3) 0.0560(8) Uani 1 1 d .
H16 H 0.7273 -0.1429 0.1950 0.067 Uiso 1 1 calc R
C17 C 0.77369(15) -0.0546(2) 0.3064(3) 0.0546(8) Uani 1 1 d .
H17 H 0.7747 -0.0928 0.3637 0.066 Uiso 1 1 calc R
C18 C 0.86779(18) 0.0237(2) 0.3893(3) 0.0676(10) Uani 1 1 d .
H18A H 0.9041 0.0265 0.3850 0.101 Uiso 1 1 calc R
H18B H 0.8721 0.0108 0.4639 0.101 Uiso 1 1 calc R
H18C H 0.8492 0.0740 0.3688 0.101 Uiso 1 1 calc R
C19 C 0.92972(15) 0.1262(3) 0.0812(4) 0.0767(11) Uani 1 1 d .
H19A H 0.9625 0.0942 0.1164 0.115 Uiso 1 1 calc R
H19B H 0.9171 0.1467 0.1364 0.115 Uiso 1 1 calc R
H19C H 0.9386 0.1696 0.0430 0.115 Uiso 1 1 calc R
C20 C 0.74021(16) 0.0198(2) 0.3127(3) 0.0591(9) Uani 1 1 d .
H20 H 0.7554 0.0653 0.2866 0.071 Uiso 1 1 calc R
C21 C 0.7424(2) 0.0389(3) 0.4286(3) 0.0855(13) Uani 1 1 d .
H21A H 0.7376 -0.0090 0.4639 0.128 Uiso 1 1 calc R
H21B H 0.7128 0.0754 0.4230 0.128 Uiso 1 1 calc R
H21C H 0.7779 0.0624 0.4720 0.128 Uiso 1 1 calc R
C22 C 0.68237(17) 0.0022(2) 0.2268(3) 0.0617(9) Uani 1 1 d .
C23 C 0.64147(19) 0.0694(3) 0.1776(4) 0.0767(12) Uani 1 1 d .
H23A H 0.6441 0.1092 0.2332 0.092 Uiso 1 1 calc R
H23B H 0.6478 0.0943 0.1163 0.092 Uiso 1 1 calc R
C24 C 0.5860(2) 0.0275(4) 0.1385(4) 0.0921(14) Uani 1 1 d .
H24A H 0.5770 0.0048 0.0653 0.111 Uiso 1 1 calc R
H24B H 0.5563 0.0636 0.1359 0.111 Uiso 1 1 calc R
C25 C 0.5941(2) -0.0365(3) 0.2239(5) 0.0907(14) Uani 1 1 d .
C26 C 0.5775(3) -0.0111(6) 0.3194(6) 0.141(3) Uani 1 1 d U
H26A H 0.5922 0.0409 0.3442 0.212 Uiso 1 1 calc R
H26B H 0.5926 -0.0481 0.3797 0.212 Uiso 1 1 calc R
H26C H 0.5374 -0.0102 0.2945 0.212 Uiso 1 1 calc R
C27 C 0.5675(3) -0.1137(5) 0.1739(8) 0.155(3) Uani 1 1 d U
H27A H 0.5775 -0.1538 0.2306 0.233 Uiso 1 1 calc R
H27B H 0.5805 -0.1291 0.1169 0.233 Uiso 1 1 calc R
H27C H 0.5274 -0.1077 0.1422 0.233 Uiso 1 1 calc R
C28 C 0.5000 0.7487(9) 0.5000 0.162(6) Uani 1 2 d S
C29 C 0.4878(3) 0.7003(8) 0.5821(10) 0.219(6) Uani 1 1 d .
H29A H 0.4972 0.7298 0.6499 0.329 Uiso 1 1 calc R
H29B H 0.5097 0.6525 0.5964 0.329 Uiso 1 1 calc R
H29C H 0.4486 0.6872 0.5535 0.329 Uiso 1 1 calc R
C1' C 0.60327(14) 1.0483(2) 0.8533(3) 0.0540(8) Uani 1 1 d .
H1'1 H 0.5719 1.0141 0.8470 0.065 Uiso 1 1 calc R
H1'2 H 0.6341 1.0352 0.9223 0.065 Uiso 1 1 calc R
C2' C 0.58618(17) 1.1349(3) 0.8585(4) 0.0692(10) Uani 1 1 d .
H2'1 H 0.5511 1.1454 0.7966 0.083 Uiso 1 1 calc R
H2'2 H 0.5801 1.1433 0.9266 0.083 Uiso 1 1 calc R
C3' C 0.62998(18) 1.1914(2) 0.8543(3) 0.0670(10) Uani 1 1 d .
C4' C 0.64850(18) 1.1785(2) 0.7596(3) 0.0661(10) Uani 1 1 d .
H4'1 H 0.6793 1.2140 0.7667 0.079 Uiso 1 1 calc R
H4'2 H 0.6177 1.1899 0.6898 0.079 Uiso 1 1 calc R
C5' C 0.66753(13) 1.09185(19) 0.7602(3) 0.0488(7) Uani 1 1 d .
H5' H 0.6980 1.0840 0.8329 0.059 Uiso 1 1 calc R
C6' C 0.69324(16) 1.07569(19) 0.6748(3) 0.0542(8) Uani 1 1 d .
H6'1 H 0.7220 1.1149 0.6827 0.065 Uiso 1 1 calc R
H6'2 H 0.6645 1.0807 0.6006 0.065 Uiso 1 1 calc R
C7' C 0.71911(14) 0.99227(19) 0.6891(3) 0.0504(7) Uani 1 1 d .
H7'1 H 0.7318 0.9818 0.6294 0.060 Uiso 1 1 calc R
H7'2 H 0.7514 0.9896 0.7589 0.060 Uiso 1 1 calc R
C8' C 0.67653(12) 0.92984(17) 0.6881(2) 0.0412(6) Uani 1 1 d .
H8' H 0.6465 0.9298 0.6138 0.049 Uiso 1 1 calc R
C9' C 0.64972(12) 0.94961(19) 0.7729(2) 0.0440(6) Uani 1 1 d .
H9' H 0.6808 0.9521 0.8456 0.053 Uiso 1 1 calc R
C10' C 0.62124(13) 1.0311(2) 0.7553(2) 0.0477(7) Uani 1 1 d .
C11' C 0.61562(15) 0.8739(2) 0.7753(3) 0.0583(8) Uani 1 1 d .
H11C H 0.6166 0.8638 0.8493 0.070 Uiso 1 1 calc R
H11D H 0.5769 0.8782 0.7236 0.070 Uiso 1 1 calc R
C12' C 0.64601(13) 0.81137(19) 0.7402(3) 0.0486(7) Uani 1 1 d .
C13' C 0.69752(12) 0.78183(18) 0.6338(3) 0.0454(7) Uani 1 1 d .
C14' C 0.69558(12) 0.84352(17) 0.7180(2) 0.0421(6) Uani 1 1 d .
C15' C 0.75105(13) 0.8309(2) 0.8204(2) 0.0484(7) Uani 1 1 d .
H15C H 0.7652 0.8812 0.8565 0.058 Uiso 1 1 calc R
H15D H 0.7449 0.7958 0.8737 0.058 Uiso 1 1 calc R
C16' C 0.79242(13) 0.79404(19) 0.7767(3) 0.0485(7) Uani 1 1 d .
H16' H 0.8140 0.7516 0.8259 0.058 Uiso 1 1 calc R
C17' C 0.75938(13) 0.76233(18) 0.6586(3) 0.0475(7) Uani 1 1 d .
H17' H 0.7644 0.7048 0.6563 0.057 Uiso 1 1 calc R
C18' C 0.66008(14) 0.7963(2) 0.5130(3) 0.0622(9) Uani 1 1 d .
H18D H 0.6222 0.8047 0.5068 0.093 Uiso 1 1 calc R
H18E H 0.6614 0.7511 0.4693 0.093 Uiso 1 1 calc R
H18F H 0.6729 0.8425 0.4865 0.093 Uiso 1 1 calc R
C19' C 0.57009(15) 1.0353(3) 0.6446(3) 0.0647(9) Uani 1 1 d .
H19D H 0.5443 0.9936 0.6420 0.097 Uiso 1 1 calc R
H19E H 0.5822 1.0293 0.5840 0.097 Uiso 1 1 calc R
H19F H 0.5519 1.0858 0.6388 0.097 Uiso 1 1 calc R
C20' C 0.78572(13) 0.80465(18) 0.5861(3) 0.0476(7) Uani 1 1 d .
H20' H 0.7632 0.8520 0.5546 0.057 Uiso 1 1 calc R
C21' C 0.78925(17) 0.7562(2) 0.4902(3) 0.0630(9) Uani 1 1 d .
H21D H 0.7521 0.7435 0.4387 0.094 Uiso 1 1 calc R
H21E H 0.8096 0.7080 0.5185 0.094 Uiso 1 1 calc R
H21F H 0.8083 0.7865 0.4528 0.094 Uiso 1 1 calc R
C22' C 0.84229(13) 0.83211(19) 0.6706(3) 0.0487(7) Uani 1 1 d .
C23' C 0.87157(14) 0.9000(2) 0.6398(3) 0.0576(8) Uani 1 1 d .
H23C H 0.8583 0.9508 0.6550 0.069 Uiso 1 1 calc R
H23D H 0.8661 0.8978 0.5619 0.069 Uiso 1 1 calc R
C24' C 0.93264(15) 0.8867(3) 0.7143(4) 0.0692(10) Uani 1 1 d .
H24C H 0.9417 0.9119 0.7860 0.083 Uiso 1 1 calc R
H24D H 0.9574 0.9074 0.6803 0.083 Uiso 1 1 calc R
C25' C 0.93750(14) 0.7969(2) 0.7260(3) 0.0645(9) Uani 1 1 d .
C26' C 0.9580(2) 0.7599(3) 0.6429(5) 0.0916(14) Uani 1 1 d .
H26D H 0.9374 0.7815 0.5705 0.137 Uiso 1 1 calc R
H26E H 0.9525 0.7035 0.6413 0.137 Uiso 1 1 calc R
H26F H 0.9972 0.7711 0.6641 0.137 Uiso 1 1 calc R
C27' C 0.9720(2) 0.7702(4) 0.8436(4) 0.0944(14) Uani 1 1 d .
H27D H 0.9709 0.7134 0.8477 0.142 Uiso 1 1 calc R
H27E H 0.9569 0.7931 0.8936 0.142 Uiso 1 1 calc R
H27F H 1.0102 0.7873 0.8639 0.142 Uiso 1 1 calc R

loop_
_atom_site_aniso_label
_atom_site_aniso_U_11
_atom_site_aniso_U_22
_atom_site_aniso_U_33
_atom_site_aniso_U_23
_atom_site_aniso_U_13
_atom_site_aniso_U_12
N1 0.0652(17) 0.0529(18) 0.0739(18) 0.0139(15) 0.0194(15) 0.0209(15)
N1' 0.0609(17) 0.0474(17) 0.087(2) -0.0016(15) 0.0344(15) -0.0068(14)
O1 0.122(3) 0.152(4) 0.078(2) 0.043(2) 0.049(2) 0.041(3)
O2 0.0778(16) 0.0451(13) 0.0647(14) 0.0174(11) 0.0187(12) 0.0158(12)
O3 0.0608(14) 0.0709(17) 0.0593(13) -0.0002(12) 0.0218(11) 0.0126(13)
O4 0.0744(16) 0.0720(18) 0.0976(19) 0.0273(15) 0.0475(15) 0.0201(14)
O5 0.141(7) 0.141(8) 0.241(10) 0.000 -0.002(6) 0.000
O1' 0.146(3) 0.068(2) 0.092(2) -0.0199(18) 0.054(2) -0.004(2)
O2' 0.0671(15) 0.0370(12) 0.0915(17) -0.0081(11) 0.0380(13) -0.0067(11)
O3' 0.0487(11) 0.0552(14) 0.0544(12) -0.0063(10) 0.0176(9) -0.0003(10)
O4' 0.0484(12) 0.0530(14) 0.0787(15) 0.0094(12) 0.0250(11) 0.0118(10)
C1 0.0484(18) 0.076(3) 0.076(2) 0.011(2) 0.0280(16) 0.0131(17)
C2 0.060(2) 0.094(3) 0.080(2) 0.009(2) 0.0359(19) 0.000(2)
C3 0.080(3) 0.077(3) 0.076(3) 0.018(2) 0.042(2) -0.004(2)
C4 0.073(2) 0.062(2) 0.077(2) 0.0137(19) 0.0318(19) 0.0029(19)
C5 0.0440(16) 0.0453(18) 0.0567(17) 0.0027(14) 0.0150(13) 0.0022(14)
C6 0.0608(18) 0.0429(18) 0.0561(18) 0.0044(14) 0.0190(15) 0.0098(15)
C7 0.0548(17) 0.0470(18) 0.0535(16) 0.0049(14) 0.0214(14) 0.0152(15)
C8 0.0462(16) 0.0390(16) 0.0427(14) 0.0021(12) 0.0087(12) 0.0044(12)
C9 0.0380(14) 0.0492(18) 0.0513(16) 0.0046(13) 0.0111(12) 0.0079(13)
C10 0.0393(15) 0.059(2) 0.0597(18) 0.0000(16) 0.0132(13) 0.0017(14)
C11 0.058(2) 0.071(3) 0.085(3) 0.018(2) 0.0270(19) 0.0246(19)
C12 0.0529(18) 0.0473(19) 0.065(2) 0.0073(16) 0.0117(15) 0.0129(15)
C13 0.0666(19) 0.0382(17) 0.0495(17) 0.0123(13) 0.0157(15) 0.0087(15)
C14 0.0519(16) 0.0370(16) 0.0488(16) 0.0039(13) 0.0144(13) 0.0119(13)
C15 0.0600(18) 0.0386(16) 0.0579(18) -0.0024(14) 0.0213(15) 0.0037(14)
C16 0.0610(19) 0.0397(17) 0.067(2) -0.0012(15) 0.0248(16) 0.0009(15)
C17 0.071(2) 0.0398(17) 0.0523(17) 0.0073(14) 0.0231(15) 0.0062(15)
C18 0.090(3) 0.052(2) 0.0466(17) 0.0055(15) 0.0098(17) 0.0031(19)
C19 0.0480(19) 0.093(3) 0.077(2) 0.004(2) 0.0101(17) -0.013(2)
C20 0.083(2) 0.0470(19) 0.0531(17) 0.0066(14) 0.0328(17) 0.0119(17)
C21 0.125(4) 0.074(3) 0.063(2) 0.003(2) 0.041(2) 0.022(3)
C22 0.080(2) 0.051(2) 0.0640(19) 0.0090(16) 0.0391(18) 0.0128(18)
C23 0.090(3) 0.073(3) 0.072(2) 0.021(2) 0.036(2) 0.030(2)
C24 0.083(3) 0.103(4) 0.091(3) 0.019(3) 0.035(2) 0.035(3)
C25 0.077(3) 0.098(4) 0.108(3) 0.016(3) 0.047(3) 0.016(3)
C26 0.115(4) 0.193(6) 0.150(5) 0.027(5) 0.088(4) 0.042(4)
C27 0.119(5) 0.141(6) 0.192(6) 0.017(5) 0.044(4) -0.017(4)
C28 0.060(5) 0.121(9) 0.230(15) 0.000 -0.027(7) 0.000
C29 0.097(6) 0.226(13) 0.278(14) 0.074(11) 0.008(7) 0.008(7)
C1' 0.0479(17) 0.055(2) 0.0619(18) 0.0023(16) 0.0241(14) 0.0106(15)
C2' 0.071(2) 0.071(3) 0.071(2) -0.0020(19) 0.0325(19) 0.029(2)
C3' 0.079(2) 0.047(2) 0.071(2) 0.0011(18) 0.0245(19) 0.0243(19)
C4' 0.084(3) 0.0423(19) 0.069(2) 0.0046(16) 0.0261(19) 0.0118(18)
C5' 0.0542(17) 0.0393(16) 0.0513(16) 0.0039(13) 0.0186(14) 0.0077(14)
C6' 0.071(2) 0.0389(17) 0.0575(17) 0.0059(14) 0.0298(16) -0.0015(15)
C7' 0.0590(18) 0.0427(17) 0.0594(17) 0.0010(14) 0.0340(15) -0.0008(15)
C8' 0.0430(14) 0.0370(15) 0.0408(14) -0.0013(11) 0.0131(11) 0.0020(12)
C9' 0.0422(14) 0.0423(16) 0.0477(15) 0.0007(12) 0.0175(12) 0.0011(12)
C10' 0.0457(16) 0.0472(17) 0.0483(16) 0.0036(13) 0.0158(13) 0.0082(13)
C11' 0.0564(18) 0.052(2) 0.075(2) 0.0009(16) 0.0345(16) -0.0032(16)
C12' 0.0487(16) 0.0403(18) 0.0559(17) 0.0031(14) 0.0192(14) -0.0034(13)
C13' 0.0473(15) 0.0316(15) 0.0558(16) -0.0043(13) 0.0180(13) -0.0029(13)
C14' 0.0450(15) 0.0357(15) 0.0457(14) 0.0008(12) 0.0173(12) -0.0004(12)
C15' 0.0550(17) 0.0465(17) 0.0420(14) 0.0024(13) 0.0166(13) 0.0022(14)
C16' 0.0481(16) 0.0445(17) 0.0497(16) 0.0064(13) 0.0154(13) 0.0085(14)
C17' 0.0559(17) 0.0333(16) 0.0531(16) -0.0010(13) 0.0209(14) 0.0057(13)
C18' 0.0550(18) 0.069(2) 0.0561(18) -0.0185(16) 0.0138(15) -0.0030(17)
C19' 0.0502(18) 0.068(2) 0.0615(18) -0.0012(18) 0.0053(15) 0.0124(17)
C20' 0.0494(16) 0.0375(16) 0.0529(16) 0.0021(13) 0.0164(13) 0.0076(13)
C21' 0.080(2) 0.056(2) 0.0591(19) -0.0083(17) 0.0326(18) -0.0051(18)
C22' 0.0471(16) 0.0432(17) 0.0549(16) 0.0008(14) 0.0188(13) 0.0096(14)
C23' 0.0557(18) 0.0478(19) 0.0659(19) 0.0030(15) 0.0196(15) 0.0048(15)
C24' 0.0515(19) 0.068(2) 0.088(3) -0.002(2) 0.0271(18) -0.0027(18)
C25' 0.0414(17) 0.075(3) 0.076(2) 0.0003(19) 0.0202(16) 0.0109(17)
C26' 0.078(3) 0.092(3) 0.119(4) -0.014(3) 0.054(3) 0.000(3)
C27' 0.071(3) 0.103(4) 0.091(3) 0.004(3) 0.010(2) 0.018(3)

loop_
_atom_type_symbol
_atom_type_description
_atom_type_scat_dispersion_real
_atom_type_scat_dispersion_imag
_atom_type_scat_source
C C 0.0033 0.0016 'International Tables Vol C Tables 4.2.6.8 and 6.1.1.4'
H H 0.0000 0.0000 'International Tables Vol C Tables 4.2.6.8 and 6.1.1.4'
N N 0.0061 0.0033 'International Tables Vol C Tables 4.2.6.8 and 6.1.1.4'
O O 0.0106 0.0060 'International Tables Vol C Tables 4.2.6.8 and 6.1.1.4'

loop_
_geom_angle_atom_site_label_1
_geom_angle_atom_site_label_2
_geom_angle_atom_site_label_3
_geom_angle
_geom_angle_site_symmetry_3
C12 N1 O2 106.1(3) .
C12' N1' O2' 106.1(3) .
N1 O2 C13 107.4(2) .
C22 O3 C16 107.7(3) .
C22 O4 C25 110.7(3) .
N1' O2' C13' 108.0(2) .
C22' O3' C16' 106.9(2) .
C22' O4' C25' 111.3(3) .
C2 C1 C10 114.0(4) .
C2 C1 H1A 108.8 .
C10 C1 H1A 108.8 .
C2 C1 H1B 108.8 .
C10 C1 H1B 108.8 .
H1A C1 H1B 107.7 .
C3 C2 C1 110.4(3) .
C3 C2 H2A 109.6 .
C1 C2 H2A 109.6 .
C3 C2 H2B 109.6 .
C1 C2 H2B 109.6 .
H2A C2 H2B 108.1 .
O1 C3 C2 122.4(4) .
O1 C3 C4 122.0(4) .
C2 C3 C4 115.4(4) .
C3 C4 C5 109.9(3) .
C3 C4 H4A 109.7 .
C5 C4 H4A 109.7 .
C3 C4 H4B 109.7 .
C5 C4 H4B 109.7 .
H4A C4 H4B 108.2 .
C6 C5 C4 112.8(3) .
C6 C5 C10 112.4(3) .
C4 C5 C10 113.3(3) .
C6 C5 H5A 105.9 .
C4 C5 H5A 105.9 .
C10 C5 H5A 105.9 .
C5 C6 C7 112.3(3) .
C5 C6 H6A 109.2 .
C7 C6 H6A 109.2 .
C5 C6 H6B 109.2 .
C7 C6 H6B 109.2 .
H6A C6 H6B 107.9 .
C8 C7 C6 111.1(3) .
C8 C7 H7A 109.4 .
C6 C7 H7A 109.4 .
C8 C7 H7B 109.4 .
C6 C7 H7B 109.4 .
H7A C7 H7B 108.0 .
C7 C8 C14 120.4(3) .
C7 C8 C9 111.4(2) .
C14 C8 C9 101.5(2) .
C7 C8 H8 107.6 .
C14 C8 H8 107.6 .
C9 C8 H8 107.6 .
C10 C9 C8 113.6(3) .
C10 C9 C11 119.6(3) .
C8 C9 C11 104.9(3) .
C10 C9 H9 105.9 .
C8 C9 H9 105.9 .
C11 C9 H9 105.9 .
C9 C10 C1 109.8(3) .
C9 C10 C19 111.3(3) .
C1 C10 C19 110.4(3) .
C9 C10 C5 105.7(2) .
C1 C10 C5 107.9(3) .
C19 C10 C5 111.6(3) .
C12 C11 C9 101.8(3) .
C12 C11 H11A 111.4 .
C9 C11 H11A 111.4 .
C12 C11 H11B 111.4 .
C9 C11 H11B 111.4 .
H11A C11 H11B 109.3 .
N1 C12 C11 131.2(3) .
N1 C12 C14 115.5(3) .
C11 C12 C14 112.8(3) .
O2 C13 C18 106.8(3) .
O2 C13 C17 106.3(3) .
C18 C13 C17 117.4(3) .
O2 C13 C14 100.1(3) .
C18 C13 C14 116.5(3) .
C17 C13 C14 107.8(3) .
C12 C14 C13 99.2(2) .
C12 C14 C8 100.8(3) .
C13 C14 C8 123.2(3) .
C12 C14 C15 110.5(3) .
C13 C14 C15 104.1(3) .
C8 C14 C15 117.0(2) .
C16 C15 C14 107.1(3) .
C16 C15 H15A 110.3 .
C14 C15 H15A 110.3 .
C16 C15 H15B 110.3 .
C14 C15 H15B 110.3 .
H15A C15 H15B 108.5 .
O3 C16 C15 110.1(3) .
O3 C16 C17 105.9(3) .
C15 C16 C17 108.1(3) .
O3 C16 H16 110.9 .
C15 C16 H16 110.9 .
C17 C16 H16 110.9 .
C13 C17 C20 116.2(3) .
C13 C17 C16 105.7(3) .
C20 C17 C16 104.0(3) .
C13 C17 H17 110.2 .
C20 C17 H17 110.2 .
C16 C17 H17 110.2 .
C13 C18 H18A 109.5 .
C13 C18 H18B 109.5 .
H18A C18 H18B 109.5 .
C13 C18 H18C 109.5 .
H18A C18 H18C 109.5 .
H18B C18 H18C 109.5 .
C10 C19 H19A 109.5 .
C10 C19 H19B 109.5 .
H19A C19 H19B 109.5 .
C10 C19 H19C 109.5 .
H19A C19 H19C 109.5 .
H19B C19 H19C 109.5 .
C22 C20 C21 115.1(3) .
C22 C20 C17 102.4(3) .
C21 C20 C17 114.6(3) .
C22 C20 H20 108.1 .
C21 C20 H20 108.1 .
C17 C20 H20 108.1 .
C20 C21 H21A 109.5 .
C20 C21 H21B 109.5 .
H21A C21 H21B 109.5 .
C20 C21 H21C 109.5 .
H21A C21 H21C 109.5 .
H21B C21 H21C 109.5 .
O3 C22 O4 110.5(3) .
O3 C22 C20 104.1(3) .
O4 C22 C20 109.4(3) .
O3 C22 C23 108.5(3) .
O4 C22 C23 104.5(3) .
C20 C22 C23 119.8(3) .
C24 C23 C22 102.2(4) .
C24 C23 H23A 111.3 .
C22 C23 H23A 111.3 .
C24 C23 H23B 111.3 .
C22 C23 H23B 111.3 .
H23A C23 H23B 109.2 .
C23 C24 C25 104.1(4) .
C23 C24 H24A 110.9 .
C25 C24 H24A 110.9 .
C23 C24 H24B 110.9 .
C25 C24 H24B 110.9 .
H24A C24 H24B 109.0 .
O4 C25 C27 106.9(5) .
O4 C25 C24 105.2(4) .
C27 C25 C24 113.0(5) .
O4 C25 C26 105.5(5) .
C27 C25 C26 111.9(6) .
C24 C25 C26 113.6(5) .
C25 C26 H26A 109.5 .
C25 C26 H26B 109.5 .
H26A C26 H26B 109.5 .
C25 C26 H26C 109.5 .
H26A C26 H26C 109.5 .
H26B C26 H26C 109.5 .
C25 C27 H27A 109.5 .
C25 C27 H27B 109.5 .
H27A C27 H27B 109.5 .
C25 C27 H27C 109.5 .
H27A C27 H27C 109.5 .
H27B C27 H27C 109.5 .
O5 C28 C29 123.6(8) .
O5 C28 C29 123.6(8) 2_656
C29 C28 C29 112.7(15) 2_656
C28 C29 H29A 109.5 .
C28 C29 H29B 109.5 .
H29A C29 H29B 109.5 .
C28 C29 H29C 109.5 .
H29A C29 H29C 109.5 .
H29B C29 H29C 109.5 .
C2' C1' C10' 113.4(3) .
C2' C1' H1'1 108.9 .
C10' C1' H1'1 108.9 .
C2' C1' H1'2 108.9 .
C10' C1' H1'2 108.9 .
H1'1 C1' H1'2 107.7 .
C3' C2' C1' 111.8(3) .
C3' C2' H2'1 109.3 .
C1' C2' H2'1 109.3 .
C3' C2' H2'2 109.3 .
C1' C2' H2'2 109.3 .
H2'1 C2' H2'2 107.9 .
O1' C3' C2' 121.9(4) .
O1' C3' C4' 123.0(4) .
C2' C3' C4' 114.9(3) .
C3' C4' C5' 109.6(3) .
C3' C4' H4'1 109.8 .
C5' C4' H4'1 109.8 .
C3' C4' H4'2 109.8 .
C5' C4' H4'2 109.8 .
H4'1 C4' H4'2 108.2 .
C6' C5' C4' 113.2(3) .
C6' C5' C10' 113.3(3) .
C4' C5' C10' 112.7(3) .
C6' C5' H5' 105.6 .
C4' C5' H5' 105.6 .
C10' C5' H5' 105.6 .
C5' C6' C7' 111.4(3) .
C5' C6' H6'1 109.3 .
C7' C6' H6'1 109.3 .
C5' C6' H6'2 109.3 .
C7' C6' H6'2 109.3 .
H6'1 C6' H6'2 108.0 .
C8' C7' C6' 110.7(3) .
C8' C7' H7'1 109.5 .
C6' C7' H7'1 109.5 .
C8' C7' H7'2 109.5 .
C6' C7' H7'2 109.5 .
H7'1 C7' H7'2 108.1 .
C7' C8' C14' 119.6(2) .
C7' C8' C9' 111.4(2) .
C14' C8' C9' 102.1(2) .
C7' C8' H8' 107.7 .
C14' C8' H8' 107.7 .
C9' C8' H8' 107.7 .
C10' C9' C8' 114.0(2) .
C10' C9' C11' 119.7(2) .
C8' C9' C11' 104.4(2) .
C10' C9' H9' 105.9 .
C8' C9' H9' 105.9 .
C11' C9' H9' 105.9 .
C9' C10' C19' 111.8(3) .
C9' C10' C1' 108.8(3) .
C19' C10' C1' 110.2(3) .
C9' C10' C5' 105.5(2) .
C19' C10' C5' 112.2(3) .
C1' C10' C5' 108.2(3) .
C12' C11' C9' 101.9(2) .
C12' C11' H11C 111.4 .
C9' C11' H11C 111.4 .
C12' C11' H11D 111.4 .
C9' C11' H11D 111.4 .
H11C C11' H11D 109.3 .
N1' C12' C11' 131.4(3) .
N1' C12' C14' 115.3(3) .
C11' C12' C14' 112.9(3) .
O2' C13' C18' 107.2(3) .
O2' C13' C14' 100.3(2) .
C18' C13' C14' 116.9(3) .
O2' C13' C17' 105.7(2) .
C18' C13' C17' 116.7(3) .
C14' C13' C17' 108.2(2) .
C12' C14' C13' 99.0(2) .
C12' C14' C8' 100.1(2) .
C13' C14' C8' 123.9(2) .
C12' C14' C15' 110.8(2) .
C13' C14' C15' 104.5(2) .
C8' C14' C15' 116.6(2) .
C16' C15' C14' 106.4(2) .
C16' C15' H15C 110.4 .
C14' C15' H15C 110.4 .
C16' C15' H15D 110.4 .
C14' C15' H15D 110.4 .
H15C C15' H15D 108.6 .
O3' C16' C15' 109.9(3) .
O3' C16' C17' 105.3(2) .
C15' C16' C17' 108.5(2) .
O3' C16' H16' 111.0 .
C15' C16' H16' 111.0 .
C17' C16' H16' 111.0 .
C20' C17' C13' 116.1(2) .
C20' C17' C16' 104.3(2) .
C13' C17' C16' 105.5(2) .
C20' C17' H17' 110.2 .
C13' C17' H17' 110.2 .
C16' C17' H17' 110.2 .
C13' C18' H18D 109.5 .
C13' C18' H18E 109.5 .
H18D C18' H18E 109.5 .
C13' C18' H18F 109.5 .
H18D C18' H18F 109.5 .
H18E C18' H18F 109.5 .
C10' C19' H19D 109.5 .
C10' C19' H19E 109.5 .
H19D C19' H19E 109.5 .
C10' C19' H19F 109.5 .
H19D C19' H19F 109.5 .
H19E C19' H19F 109.5 .
C22' C20' C21' 114.3(3) .
C22' C20' C17' 103.0(2) .
C21' C20' C17' 115.8(3) .
C22' C20' H20' 107.8 .
C21' C20' H20' 107.8 .
C17' C20' H20' 107.8 .
C20' C21' H21D 109.5 .
C20' C21' H21E 109.5 .
H21D C21' H21E 109.5 .
C20' C21' H21F 109.5 .
H21D C21' H21F 109.5 .
H21E C21' H21F 109.5 .
O4' C22' O3' 110.7(2) .
O4' C22' C23' 105.8(2) .
O3' C22' C23' 109.3(3) .
O4' C22' C20' 109.9(3) .
O3' C22' C20' 102.7(2) .
C23' C22' C20' 118.5(3) .
C22' C23' C24' 102.8(3) .
C22' C23' H23C 111.2 .
C24' C23' H23C 111.2 .
C22' C23' H23D 111.2 .
C24' C23' H23D 111.2 .
H23C C23' H23D 109.1 .
C23' C24' C25' 103.7(3) .
C23' C24' H24C 111.0 .
C25' C24' H24C 111.0 .
C23' C24' H24D 111.0 .
C25' C24' H24D 111.0 .
H24C C24' H24D 109.0 .
O4' C25' C26' 106.9(3) .
O4' C25' C27' 107.5(3) .
C26' C25' C27' 111.8(4) .
O4' C25' C24' 105.1(3) .
C26' C25' C24' 112.1(4) .
C27' C25' C24' 112.9(4) .
C25' C26' H26D 109.5 .
C25' C26' H26E 109.5 .
H26D C26' H26E 109.5 .
C25' C26' H26F 109.5 .
H26D C26' H26F 109.5 .
H26E C26' H26F 109.5 .
C25' C27' H27D 109.5 .
C25' C27' H27E 109.5 .
H27D C27' H27E 109.5 .
C25' C27' H27F 109.5 .
H27D C27' H27F 109.5 .
H27E C27' H27F 109.5 .

loop_
_geom_bond_atom_site_label_1
_geom_bond_atom_site_label_2
_geom_bond_distance
_geom_bond_site_symmetry_2
N1 C12 1.274(5) .
N1 O2 1.446(4) .
N1' C12' 1.262(4) .
N1' O2' 1.445(4) .
O1 C3 1.220(5) .
O2 C13 1.498(4) .
O3 C22 1.420(4) .
O3 C16 1.445(4) .
O4 C22 1.421(5) .
O4 C25 1.443(6) .
O5 C28 1.174(15) .
O1' C3' 1.206(5) .
O2' C13' 1.483(4) .
O3' C22' 1.432(4) .
O3' C16' 1.446(4) .
O4' C22' 1.399(4) .
O4' C25' 1.453(4) .
C1 C2 1.539(6) .
C1 C10 1.543(5) .
C1 H1A 0.9700 .
C1 H1B 0.9700 .
C2 C3 1.488(6) .
C2 H2A 0.9700 .
C2 H2B 0.9700 .
C3 C4 1.509(6) .
C4 C5 1.531(5) .
C4 H4A 0.9700 .
C4 H4B 0.9700 .
C5 C6 1.528(5) .
C5 C10 1.552(5) .
C5 H5A 0.9800 .
C6 C7 1.529(5) .
C6 H6A 0.9700 .
C6 H6B 0.9700 .
C7 C8 1.519(4) .
C7 H7A 0.9700 .
C7 H7B 0.9700 .
C8 C14 1.539(4) .
C8 C9 1.545(4) .
C8 H8 0.9800 .
C9 C10 1.523(5) .
C9 C11 1.557(5) .
C9 H9 0.9800 .
C10 C19 1.547(5) .
C11 C12 1.482(5) .
C11 H11A 0.9700 .
C11 H11B 0.9700 .
C12 C14 1.503(5) .
C13 C18 1.522(5) .
C13 C17 1.527(5) .
C13 C14 1.529(5) .
C14 C15 1.551(5) .
C15 C16 1.514(5) .
C15 H15A 0.9700 .
C15 H15B 0.9700 .
C16 C17 1.543(5) .
C16 H16 0.9800 .
C17 C20 1.543(5) .
C17 H17 0.9800 .
C18 H18A 0.9600 .
C18 H18B 0.9600 .
C18 H18C 0.9600 .
C19 H19A 0.9600 .
C19 H19B 0.9600 .
C19 H19C 0.9600 .
C20 C22 1.512(6) .
C20 C21 1.525(5) .
C20 H20 0.9800 .
C21 H21A 0.9600 .
C21 H21B 0.9600 .
C21 H21C 0.9600 .
C22 C23 1.513(5) .
C23 C24 1.498(7) .
C23 H23A 0.9700 .
C23 H23B 0.9700 .
C24 C25 1.505(7) .
C24 H24A 0.9700 .
C24 H24B 0.9700 .
C25 C27 1.499(10) .
C25 C26 1.524(8) .
C26 H26A 0.9600 .
C26 H26B 0.9600 .
C26 H26C 0.9600 .
C27 H27A 0.9600 .
C27 H27B 0.9600 .
C27 H27C 0.9600 .
C28 C29 1.471(13) .
C28 C29 1.471(13) 2_656
C29 H29A 0.9600 .
C29 H29B 0.9600 .
C29 H29C 0.9600 .
C1' C2' 1.533(5) .
C1' C10' 1.545(4) .
C1' H1'1 0.9700 .
C1' H1'2 0.9700 .
C2' C3' 1.496(6) .
C2' H2'1 0.9700 .
C2' H2'2 0.9700 .
C3' C4' 1.501(6) .
C4' C5' 1.539(5) .
C4' H4'1 0.9700 .
C4' H4'2 0.9700 .
C5' C6' 1.524(5) .
C5' C10' 1.556(5) .
C5' H5' 0.9800 .
C6' C7' 1.537(5) .
C6' H6'1 0.9700 .
C6' H6'2 0.9700 .
C7' C8' 1.518(4) .
C7' H7'1 0.9700 .
C7' H7'2 0.9700 .
C8' C14' 1.537(4) .
C8' C9' 1.548(4) .
C8' H8' 0.9800 .
C9' C10' 1.533(4) .
C9' C11' 1.557(5) .
C9' H9' 0.9800 .
C10' C19' 1.538(4) .
C11' C12' 1.487(5) .
C11' H11C 0.9700 .
C11' H11D 0.9700 .
C12' C14' 1.516(4) .
C13' C18' 1.518(5) .
C13' C14' 1.527(4) .
C13' C17' 1.538(4) .
C14' C15' 1.552(4) .
C15' C16' 1.522(4) .
C15' H15C 0.9700 .
C15' H15D 0.9700 .
C16' C17' 1.541(5) .
C16' H16' 0.9800 .
C17' C20' 1.534(4) .
C17' H17' 0.9800 .
C18' H18D 0.9600 .
C18' H18E 0.9600 .
C18' H18F 0.9600 .
C19' H19D 0.9600 .
C19' H19E 0.9600 .
C19' H19F 0.9600 .
C20' C22' 1.524(4) .
C20' C21' 1.526(4) .
C20' H20' 0.9800 .
C21' H21D 0.9600 .
C21' H21E 0.9600 .
C21' H21F 0.9600 .
C22' C23' 1.508(5) .
C23' C24' 1.517(5) .
C23' H23C 0.9700 .
C23' H23D 0.9700 .
C24' C25' 1.523(6) .
C24' H24C 0.9700 .
C24' H24D 0.9700 .
C25' C26' 1.511(6) .
C25' C27' 1.515(6) .
C26' H26D 0.9600 .
C26' H26E 0.9600 .
C26' H26F 0.9600 .
C27' H27D 0.9600 .
C27' H27E 0.9600 .
C27' H27F 0.9600 .

loop_
_geom_torsion_atom_site_label_1
_geom_torsion_atom_site_label_2
_geom_torsion_atom_site_label_3
_geom_torsion_atom_site_label_4
_geom_torsion
C12 N1 O2 C13 -21.8(4)
C12' N1' O2' C13' -21.2(4)
C10 C1 C2 C3 -53.1(5)
C1 C2 C3 O1 -123.9(5)
C1 C2 C3 C4 52.4(5)
O1 C3 C4 C5 122.9(5)
C2 C3 C4 C5 -53.5(5)
C3 C4 C5 C6 -176.2(3)
C3 C4 C5 C10 54.7(4)
C4 C5 C6 C7 173.1(3)
C10 C5 C6 C7 -57.3(4)
C5 C6 C7 C8 52.0(4)
C6 C7 C8 C14 -169.5(3)
C6 C7 C8 C9 -51.0(4)
C7 C8 C9 C10 57.2(3)
C14 C8 C9 C10 -173.4(2)
C7 C8 C9 C11 -170.3(3)
C14 C8 C9 C11 -41.0(3)
C8 C9 C10 C1 -174.6(2)
C11 C9 C10 C1 60.5(4)
C8 C9 C10 C19 62.9(3)
C11 C9 C10 C19 -62.1(4)
C8 C9 C10 C5 -58.5(3)
C11 C9 C10 C5 176.6(3)
C2 C1 C10 C9 168.7(3)
C2 C1 C10 C19 -68.2(4)
C2 C1 C10 C5 54.0(4)
C6 C5 C10 C9 58.3(3)
C4 C5 C10 C9 -172.4(3)
C6 C5 C10 C1 175.7(3)
C4 C5 C10 C1 -55.0(4)
C6 C5 C10 C19 -62.9(4)
C4 C5 C10 C19 66.5(4)
C10 C9 C11 C12 153.7(3)
C8 C9 C11 C12 24.7(4)
O2 N1 C12 C11 171.9(4)
O2 N1 C12 C14 0.0(4)
C9 C11 C12 N1 -171.0(4)
C9 C11 C12 C14 1.2(4)
N1 O2 C13 C18 -88.5(3)
N1 O2 C13 C17 145.3(3)
N1 O2 C13 C14 33.3(3)
N1 C12 C14 C13 20.6(4)
C11 C12 C14 C13 -152.8(3)
N1 C12 C14 C8 147.2(3)
C11 C12 C14 C8 -26.2(4)
N1 C12 C14 C15 -88.4(4)
C11 C12 C14 C15 98.2(4)
O2 C13 C14 C12 -30.2(3)
C18 C13 C14 C12 84.4(3)
C17 C13 C14 C12 -141.2(3)
O2 C13 C14 C8 -139.8(3)
C18 C13 C14 C8 -25.2(4)
C17 C13 C14 C8 109.3(3)
O2 C13 C14 C15 83.8(3)
C18 C13 C14 C15 -161.6(3)
C17 C13 C14 C15 -27.2(3)
C7 C8 C14 C12 163.1(3)
C9 C8 C14 C12 39.7(3)
C7 C8 C14 C13 -88.2(4)
C9 C8 C14 C13 148.4(3)
C7 C8 C14 C15 43.3(4)
C9 C8 C14 C15 -80.2(3)
C12 C14 C15 C16 129.6(3)
C13 C14 C15 C16 23.9(3)
C8 C14 C15 C16 -115.8(3)
C22 O3 C16 C15 -141.4(3)
C22 O3 C16 C17 -24.8(4)
C14 C15 C16 O3 103.3(3)
C14 C15 C16 C17 -12.0(3)
O2 C13 C17 C20 158.8(3)
C18 C13 C17 C20 39.4(4)
C14 C13 C17 C20 -94.6(3)
O2 C13 C17 C16 -86.5(3)
C18 C13 C17 C16 154.1(3)
C14 C13 C17 C16 20.1(3)
O3 C16 C17 C13 -122.8(3)
C15 C16 C17 C13 -4.8(3)
O3 C16 C17 C20 0.1(3)
C15 C16 C17 C20 118.1(3)
C13 C17 C20 C22 138.0(3)
C16 C17 C20 C22 22.4(3)
C13 C17 C20 C21 -96.6(4)
C16 C17 C20 C21 147.8(4)
C16 O3 C22 O4 -77.5(3)
C16 O3 C22 C20 39.9(3)
C16 O3 C22 C23 168.5(3)
C25 O4 C22 O3 -95.9(4)
C25 O4 C22 C20 150.0(4)
C25 O4 C22 C23 20.6(5)
C21 C20 C22 O3 -163.0(3)
C17 C20 C22 O3 -38.0(3)
C21 C20 C22 O4 -44.9(4)
C17 C20 C22 O4 80.1(3)
C21 C20 C22 C23 75.6(4)
C17 C20 C22 C23 -159.3(3)
O3 C22 C23 C24 83.7(4)
O4 C22 C23 C24 -34.2(4)
C20 C22 C23 C24 -157.2(3)
C22 C23 C24 C25 35.0(4)
C22 O4 C25 C27 122.0(5)
C22 O4 C25 C24 1.6(5)
C22 O4 C25 C26 -118.7(5)
C23 C24 C25 O4 -23.4(5)
C23 C24 C25 C27 -139.6(5)
C23 C24 C25 C26 91.5(5)
C10' C1' C2' C3' -51.6(4)
C1' C2' C3' O1' -123.4(4)
C1' C2' C3' C4' 52.0(4)
O1' C3' C4' C5' 121.3(4)
C2' C3' C4' C5' -54.0(4)
C3' C4' C5' C6' -173.5(3)
C3' C4' C5' C10' 56.4(4)
C4' C5' C6' C7' 172.0(3)
C10' C5' C6' C7' -58.2(3)
C5' C6' C7' C8' 53.7(4)
C6' C7' C8' C14' -171.1(3)
C6' C7' C8' C9' -52.4(3)
C7' C8' C9' C10' 57.0(3)
C14' C8' C9' C10' -174.3(2)
C7' C8' C9' C11' -170.7(3)
C14' C8' C9' C11' -42.0(3)
C8' C9' C10' C19' 65.5(3)
C11' C9' C10' C19' -59.0(4)
C8' C9' C10' C1' -172.6(2)
C11' C9' C10' C1' 62.9(4)
C8' C9' C10' C5' -56.7(3)
C11' C9' C10' C5' 178.8(3)
C2' C1' C10' C9' 167.3(3)
C2' C1' C10' C19' -69.8(4)
C2' C1' C10' C5' 53.2(4)
C6' C5' C10' C9' 57.6(3)
C4' C5' C10' C9' -172.4(3)
C6' C5' C10' C19' -64.3(4)
C4' C5' C10' C19' 65.7(4)
C6' C5' C10' C1' 173.9(2)
C4' C5' C10' C1' -56.0(3)
C10' C9' C11' C12' 154.4(3)
C8' C9' C11' C12' 25.4(3)
O2' N1' C12' C11' 171.2(3)
O2' N1' C12' C14' -0.4(4)
C9' C11' C12' N1' -171.3(4)
C9' C11' C12' C14' 0.4(4)
N1' O2' C13' C18' -90.0(3)
N1' O2' C13' C14' 32.6(3)
N1' O2' C13' C17' 145.0(2)
N1' C12' C14' C13' 20.3(4)
C11' C12' C14' C13' -152.8(3)
N1' C12' C14' C8' 147.3(3)
C11' C12' C14' C8' -25.9(3)
N1' C12' C14' C15' -89.0(4)
C11' C12' C14' C15' 97.8(3)
O2' C13' C14' C12' -29.6(3)
C18' C13' C14' C12' 85.9(3)
C17' C13' C14' C12' -140.0(2)
O2' C13' C14' C8' -138.3(3)
C18' C13' C14' C8' -22.8(4)
C17' C13' C14' C8' 111.3(3)
O2' C13' C14' C15' 84.8(3)
C18' C13' C14' C15' -159.8(3)
C17' C13' C14' C15' -25.7(3)
C7' C8' C14' C12' 163.5(3)
C9' C8' C14' C12' 40.0(3)
C7' C8' C14' C13' -88.4(3)
C9' C8' C14' C13' 148.2(3)
C7' C8' C14' C15' 44.0(4)
C9' C8' C14' C15' -79.4(3)
C12' C14' C15' C16' 131.1(3)
C13' C14' C15' C16' 25.4(3)
C8' C14' C15' C16' -115.3(3)
C22' O3' C16' C15' -147.1(2)
C22' O3' C16' C17' -30.4(3)
C14' C15' C16' O3' 98.7(3)
C14' C15' C16' C17' -16.0(3)
O2' C13' C17' C20' 154.3(2)
C18' C13' C17' C20' 35.3(4)
C14' C13' C17' C20' -99.0(3)
O2' C13' C17' C16' -90.7(3)
C18' C13' C17' C16' 150.3(3)
C14' C13' C17' C16' 16.0(3)
O3' C16' C17' C20' 5.5(3)
C15' C16' C17' C20' 123.1(3)
O3' C16' C17' C13' -117.4(2)
C15' C16' C17' C13' 0.2(3)
C13' C17' C20' C22' 134.9(3)
C16' C17' C20' C22' 19.2(3)
C13' C17' C20' C21' -99.6(3)
C16' C17' C20' C21' 144.8(3)
C25' O4' C22' O3' -98.2(3)
C25' O4' C22' C23' 20.0(4)
C25' O4' C22' C20' 149.1(3)
C16' O3' C22' O4' -74.3(3)
C16' O3' C22' C23' 169.6(2)
C16' O3' C22' C20' 43.0(3)
C21' C20' C22' O4' -46.3(4)
C17' C20' C22' O4' 80.2(3)
C21' C20' C22' O3' -164.1(3)
C17' C20' C22' O3' -37.6(3)
C21' C20' C22' C23' 75.4(4)
C17' C20' C22' C23' -158.1(3)
O4' C22' C23' C24' -32.3(3)
O3' C22' C23' C24' 86.9(3)
C20' C22' C23' C24' -156.1(3)
C22' C23' C24' C25' 32.0(4)
C22' O4' C25' C26' -118.6(4)
C22' O4' C25' C27' 121.3(3)
C22' O4' C25' C24' 0.7(4)
C23' C24' C25' O4' -20.8(4)
C23' C24' C25' C26' 94.9(4)
C23' C24' C25' C27' -137.7(3)
